data_1508525
loop_
_publ_author_name
'Tranchemontagne, David J.'
'Park, Kyo Sung'
'Furukawa, Hiroyasu'
'Eckert, Juergen'
'Knobler, Carolyn B.'
'Yaghi, Omar M.'

_publ_section_title
;
 Hydrogen Storage in New Metal--Organic Frameworks
;
_journal_issue 24
_journal_name_full 'The Journal of Physical Chemistry C'
_journal_page_first 13143
_journal_paper_doi 10.1021/jp302356q
_journal_volume 116
_journal_year 2012
_chemical_formula_moiety 'C54 H24 O13 Zn4'
_chemical_formula_sum 'C54 H24 O13 Zn4'
_chemical_formula_weight 1142.21
_chemical_name_systematic
; 
 ? 
;
_space_group_IT_number 153
_symmetry_cell_setting trigonal
_symmetry_space_group_name_Hall 'P 32 2 (0 0 2)'
_symmetry_space_group_name_H-M 'P 32 1 2'
_atom_sites_solution_hydrogens geom
_atom_sites_solution_primary direct
_atom_sites_solution_secondary difmap
_audit_creation_method SHELXL-97
_cell_angle_alpha 90.00
_cell_angle_beta 90.00
_cell_angle_gamma 120.00
_cell_formula_units_Z 12
_cell_length_a 31.114(2)
_cell_length_b 31.114(2)
_cell_length_c 39.280(3)
_cell_measurement_reflns_used 2027
_cell_measurement_temperature 258(2)
_cell_measurement_theta_max 26.18
_cell_measurement_theta_min 2.45
_cell_volume 32932(4)
_computing_cell_refinement 'Bruker SMART'
_computing_data_collection 'Bruker SMART'
_computing_data_reduction 'Bruker SAINT'
_computing_molecular_graphics 'Bruker SHELXTL'
_computing_publication_material 'Bruker SHELXTL'
_computing_structure_refinement 'SHELXL-97 (Sheldrick, 1997)'
_computing_structure_solution 'SHELXS-97 (Sheldrick, 1990)'
_diffrn_ambient_temperature 258(2)
_diffrn_measured_fraction_theta_full 1.000
_diffrn_measured_fraction_theta_max 1.000
_diffrn_measurement_device_type 'CCD area detector'
_diffrn_measurement_method 'phi and omega scans'
_diffrn_radiation_monochromator graphite
_diffrn_radiation_source 'fine-focus sealed tube'
_diffrn_radiation_type MoK\a
_diffrn_radiation_wavelength 0.71073
_diffrn_reflns_av_R_equivalents 0.0760
_diffrn_reflns_av_sigmaI/netI 0.0523
_diffrn_reflns_limit_h_max 36
_diffrn_reflns_limit_h_min -36
_diffrn_reflns_limit_k_max 36
_diffrn_reflns_limit_k_min -36
_diffrn_reflns_limit_l_max 44
_diffrn_reflns_limit_l_min -46
_diffrn_reflns_number 231155
_diffrn_reflns_theta_full 24.71
_diffrn_reflns_theta_max 24.71
_diffrn_reflns_theta_min 0.76
_exptl_absorpt_coefficient_mu 0.893
_exptl_absorpt_correction_T_max 0.765
_exptl_absorpt_correction_T_min 0.773
_exptl_absorpt_correction_type none
_exptl_absorpt_process_details
;
 no absorption correction was applied
;
_exptl_crystal_colour orange
_exptl_crystal_density_diffrn 0.691
_exptl_crystal_density_meas ?
_exptl_crystal_density_method 'not measured'
_exptl_crystal_description polyhedron
_exptl_crystal_F_000 6864
_exptl_crystal_size_max 0.30
_exptl_crystal_size_mid 0.30
_exptl_crystal_size_min 0.30
_refine_diff_density_max 0.642
_refine_diff_density_min -0.917
_refine_diff_density_rms 0.083
_refine_ls_abs_structure_details 'Flack H D (1983), Acta Cryst. A39, 876-881'
_refine_ls_abs_structure_Flack 0.00(4)
_refine_ls_extinction_coef none
_refine_ls_extinction_method none
_refine_ls_goodness_of_fit_ref 0.997
_refine_ls_hydrogen_treatment constr
_refine_ls_matrix_type full
_refine_ls_number_parameters 1281
_refine_ls_number_reflns 37455
_refine_ls_number_restraints 0
_refine_ls_restrained_S_all 0.997
_refine_ls_R_factor_all 0.0978
_refine_ls_R_factor_gt 0.0782
_refine_ls_shift/su_max 0.082
_refine_ls_shift/su_mean 0.009
_refine_ls_structure_factor_coef Fsqd
_refine_ls_weighting_details 'calc w=1/[\s^2^(Fo^2^)+(0.1573P)^2^+0.0000P] where P=(Fo^2^+2Fc^2^)/3'
_refine_ls_weighting_scheme calc
_refine_ls_wR_factor_gt 0.2221
_refine_ls_wR_factor_ref 0.2338
_reflns_number_gt 25950
_reflns_number_total 37455
_reflns_threshold_expression >2sigma(I)
_cod_duplicate_entry 1507800
_cod_data_source_file jp302356q_si_002.cif
_cod_data_source_block p3212_1na
_cod_depositor_comments
;
The following automatic conversions were performed:

'_symmetry_cell_setting' value 'Trigonal' changed to 'trigonal'
according to /home/saulius/struct/CIF-dictionaries/cif_core.dic
dictionary named 'cif_core.dic' version 2.4.2 from 2011-04-26.

Automatic conversion script
Id: cif_fix_values 1891 2012-01-12 08:04:46Z andrius 

The following automatic conversions were performed:

'_exptl_crystal_density_meas' value 'not measured' was changed to '?'
- the value is perceived as not measured.

Automatic conversion script
Id: cif_fix_values 3008 2015-01-20 13:52:24Z robertas 
;
_cod_original_cell_volume 32931(4)
_cod_original_sg_symbol_H-M P3(2)12
_cod_database_code 1508525

loop_
_symmetry_equiv_pos_as_xyz
'x, y, z'
'-y, x-y, z+2/3'
'-x+y, -x, z+1/3'
'-y, -x, -z+1/3'
'-x+y, y, -z+2/3'
'x, x-y, -z'

loop_
_atom_site_label
_atom_site_type_symbol
_atom_site_fract_x
_atom_site_fract_y
_atom_site_fract_z
_atom_site_U_iso_or_equiv
_atom_site_adp_type
_atom_site_occupancy
_atom_site_symmetry_multiplicity
_atom_site_calc_flag
_atom_site_refinement_flags
Zn1 Zn 0.32760(3) 0.32781(2) 0.45777(2) 0.04524(19) Uani 1 1 d .
Zn2 Zn 0.26227(2) 0.29772(3) 0.52533(2) 0.0460(2) Uani 1 1 d .
Zn3 Zn 0.36614(2) 0.29935(2) 0.52337(2) 0.03528(16) Uani 1 1 d .
Zn4 Zn 0.36460(2) 0.40031(2) 0.520074(18) 0.03643(16) Uani 1 1 d .
O1C O 0.33127(11) 0.33239(10) 0.50668(9) 0.0318(8) Uani 1 1 d .
O1 O 0.2679(3) 0.2960(3) 0.4348(2) 0.141(3) Uani 1 1 d .
O2 O 0.2152(4) 0.2730(4) 0.4902(3) 0.211(5) Uani 1 1 d .
O3 O -0.2549(2) 0.0097(3) 0.22799(14) 0.0971(19) Uani 1 1 d .
O4 O -0.2517(2) 0.0804(3) 0.22342(17) 0.104(2) Uani 1 1 d .
O5 O 0.3678(2) 0.3001(2) 0.44286(13) 0.0747(15) Uani 1 1 d .
O6 O 0.38990(17) 0.27209(18) 0.48754(11) 0.0585(12) Uani 1 1 d .
O7 O 0.65312(18) 0.07897(17) 0.21481(11) 0.0614(12) Uani 1 1 d .
O8 O 0.58590(18) 0.0067(2) 0.21672(13) 0.0676(13) Uani 1 1 d .
O9 O 0.3649(2) 0.39659(19) 0.43858(13) 0.0708(13) Uani 1 1 d .
O10 O 0.39663(19) 0.44693(18) 0.48151(13) 0.0662(13) Uani 1 1 d .
O11 O 0.6464(2) 0.9117(2) 0.21997(16) 0.0905(18) Uani 1 1 d .
O12 O 0.5771(2) 0.90118(19) 0.20850(14) 0.0786(15) Uani 1 1 d .
C1 C 0.2234(4) 0.2817(4) 0.4577(3) 0.102(3) Uani 1 1 d .
C2 C 0.1805(4) 0.2639(5) 0.4312(3) 0.114(4) Uani 1 1 d .
C3 C 0.1406(5) 0.2594(6) 0.4497(3) 0.149(5) Uani 1 1 d .
H3 H 0.1432 0.2705 0.4720 0.178 Uiso 1 1 calc R
C4 C 0.0962(4) 0.2365(4) 0.4314(3) 0.105(3) Uani 1 1 d .
H4 H 0.0685 0.2341 0.4422 0.126 Uiso 1 1 calc R
C5 C 0.0893(4) 0.2176(5) 0.3996(3) 0.120(4) Uani 1 1 d .
C6 C 0.1314(5) 0.2216(5) 0.3829(3) 0.128(4) Uani 1 1 d .
H6 H 0.1286 0.2089 0.3611 0.153 Uiso 1 1 calc R
C7 C 0.1772(4) 0.2446(4) 0.3993(3) 0.120(4) Uani 1 1 d .
H7 H 0.2051 0.2468 0.3889 0.144 Uiso 1 1 calc R
C8 C 0.0463(4) 0.1937(5) 0.3811(3) 0.117(4) Uani 1 1 d .
C9 C 0.0087(4) 0.1697(4) 0.3593(3) 0.115(3) Uani 1 1 d .
C10 C -0.0413(5) 0.1515(5) 0.3461(3) 0.127(4) Uani 1 1 d .
C11 C -0.0798(4) 0.1287(5) 0.3351(3) 0.135(4) Uani 1 1 d .
C12 C -0.1136(4) 0.1120(5) 0.3058(3) 0.113(3) Uani 1 1 d .
C13 C -0.1418(4) 0.0642(4) 0.2995(3) 0.114(4) Uani 1 1 d .
H13 H -0.1349 0.0418 0.3104 0.137 Uiso 1 1 calc R
C14 C -0.1817(4) 0.0463(4) 0.2771(3) 0.122(4) Uani 1 1 d .
H14 H -0.2016 0.0121 0.2749 0.147 Uiso 1 1 calc R
C15 C -0.1927(4) 0.0748(4) 0.2590(3) 0.096(3) Uani 1 1 d .
C16 C -0.1637(5) 0.1251(5) 0.2641(3) 0.129(4) Uani 1 1 d .
H16 H -0.1702 0.1470 0.2522 0.155 Uiso 1 1 calc R
C17 C -0.1252(5) 0.1429(5) 0.2869(3) 0.128(4) Uani 1 1 d .
H17 H -0.1059 0.1771 0.2898 0.154 Uiso 1 1 calc R
C18 C -0.2350(3) 0.0540(4) 0.2348(2) 0.089(3) Uani 1 1 d .
C19 C 0.3862(3) 0.2778(3) 0.45497(19) 0.068(2) Uani 1 1 d .
C20 C 0.4011(4) 0.2491(4) 0.4325(2) 0.088(3) Uani 1 1 d .
C21 C 0.4149(4) 0.2663(4) 0.3989(2) 0.105(3) Uani 1 1 d .
H21 H 0.4084 0.2904 0.3905 0.127 Uiso 1 1 calc R
C22 C 0.4379(4) 0.2482(4) 0.3783(3) 0.101(3) Uani 1 1 d .
H22 H 0.4506 0.2621 0.3571 0.122 Uiso 1 1 calc R
C23 C 0.4413(4) 0.2076(4) 0.3906(3) 0.099(3) Uani 1 1 d .
C24 C 0.4283(3) 0.1911(3) 0.4227(2) 0.084(3) Uani 1 1 d .
H24 H 0.4327 0.1653 0.4305 0.101 Uiso 1 1 calc R
C25 C 0.4088(4) 0.2115(4) 0.4441(3) 0.105(3) Uani 1 1 d .
H25 H 0.4008 0.2002 0.4664 0.126 Uiso 1 1 calc R
C26 C 0.4611(4) 0.1828(4) 0.3694(2) 0.102(3) Uani 1 1 d .
C27 C 0.4798(4) 0.1682(4) 0.3463(3) 0.106(3) Uani 1 1 d .
C28 C 0.4975(4) 0.1445(4) 0.3292(3) 0.095(3) Uani 1 1 d .
C29 C 0.5170(4) 0.1338(4) 0.3082(3) 0.103(3) Uani 1 1 d .
C30 C 0.5373(4) 0.1065(4) 0.2845(3) 0.102(3) Uani 1 1 d .
C31 C 0.5858(4) 0.1417(3) 0.2709(2) 0.099(3) Uani 1 1 d .
H31 H 0.6016 0.1757 0.2750 0.118 Uiso 1 1 calc R
C32 C 0.6059(4) 0.1198(3) 0.2514(2) 0.089(3) Uani 1 1 d .
H32 H 0.6376 0.1401 0.2427 0.107 Uiso 1 1 calc R
C33 C 0.5834(3) 0.0712(4) 0.2440(2) 0.088(3) Uani 1 1 d .
C34 C 0.5364(4) 0.0405(4) 0.2567(3) 0.114(4) Uani 1 1 d .
H34 H 0.5195 0.0069 0.2512 0.137 Uiso 1 1 calc R
C35 C 0.5142(5) 0.0603(5) 0.2782(3) 0.123(4) Uani 1 1 d .
H35 H 0.4830 0.0398 0.2876 0.148 Uiso 1 1 calc R
C36 C 0.6091(4) 0.0497(3) 0.2252(2) 0.083(3) Uani 1 1 d .
C37 C 0.3898(3) 0.4379(3) 0.4514(2) 0.080(2) Uani 1 1 d .
C38 C 0.4131(4) 0.4795(3) 0.4271(2) 0.087(3) Uani 1 1 d .
C39 C 0.3972(4) 0.4722(3) 0.3932(2) 0.090(3) Uani 1 1 d .
H39 H 0.3745 0.4405 0.3855 0.108 Uiso 1 1 calc R
C40 C 0.4152(4) 0.5124(4) 0.3709(2) 0.093(3) Uani 1 1 d .
H40 H 0.4021 0.5070 0.3490 0.112 Uiso 1 1 calc R
C41 C 0.4513(4) 0.5594(4) 0.3796(3) 0.102(3) Uani 1 1 d .
C42 C 0.4685(3) 0.5649(4) 0.4143(3) 0.095(3) Uani 1 1 d .
H42 H 0.4940 0.5955 0.4218 0.114 Uiso 1 1 calc R
C43 C 0.4481(4) 0.5266(5) 0.4359(3) 0.117(4) Uani 1 1 d .
H43 H 0.4585 0.5325 0.4584 0.141 Uiso 1 1 calc R
C44 C 0.4716(4) 0.5988(4) 0.3563(2) 0.097(3) Uani 1 1 d .
C45 C 0.4874(4) 0.6322(4) 0.3376(3) 0.110(3) Uani 1 1 d .
C46 C 0.5040(4) 0.6731(4) 0.3187(2) 0.100(3) Uani 1 1 d .
C47 C 0.5186(4) 0.7066(4) 0.2964(2) 0.104(3) Uani 1 1 d .
C48 C 0.5398(4) 0.7512(4) 0.2774(2) 0.099(3) Uani 1 1 d .
C49 C 0.5883(4) 0.7849(4) 0.2797(2) 0.100(3) Uani 1 1 d .
H49 H 0.6085 0.7788 0.2940 0.120 Uiso 1 1 calc R
C50 C 0.6084(4) 0.8277(4) 0.2617(3) 0.106(3) Uani 1 1 d .
H50 H 0.6420 0.8505 0.2639 0.127 Uiso 1 1 calc R
C51 C 0.5805(4) 0.8377(4) 0.2407(2) 0.082(2) Uani 1 1 d .
C52 C 0.5324(4) 0.8063(3) 0.2383(2) 0.096(3) Uani 1 1 d .
H52 H 0.5125 0.8136 0.2247 0.116 Uiso 1 1 calc R
C53 C 0.5122(4) 0.7624(3) 0.2561(3) 0.101(3) Uani 1 1 d .
H53 H 0.4786 0.7397 0.2536 0.121 Uiso 1 1 calc R
C54 C 0.6070(4) 0.8887(3) 0.2223(2) 0.078(2) Uani 1 1 d .
Zn5 Zn 0.60056(2) 0.63475(2) 0.46373(2) 0.03900(17) Uani 1 1 d .
Zn6 Zn 0.70176(3) 0.63183(3) 0.46108(2) 0.0524(2) Uani 1 1 d .
Zn7 Zn 0.66761(2) 0.66209(2) 0.52879(2) 0.04352(19) Uani 1 1 d .
Zn8 Zn 0.70277(2) 0.73531(2) 0.46757(2) 0.0425(2) Uani 1 1 d .
O2C O 0.66885(11) 0.66754(11) 0.47980(10) 0.0329(8) Uani 1 1 d .
O13 O 0.5819(2) 0.58051(19) 0.43213(15) 0.0832(16) Uani 1 1 d .
O14 O 0.6565(4) 0.5949(3) 0.4240(2) 0.161(3) Uani 1 1 d .
O15 O 0.3828(4) 0.1162(3) 0.1636(2) 0.156(3) Uani 1 1 d .
O16 O 0.3703(2) 0.0692(2) 0.21650(15) 0.0897(17) Uani 1 1 d .
O17 O 0.55023(16) 0.60773(17) 0.50060(12) 0.0590(12) Uani 1 1 d .
O18 O 0.6006(2) 0.6340(2) 0.54656(14) 0.0913(18) Uani 1 1 d .
O19 O 0.09518(16) 0.41232(16) 0.77121(11) 0.0554(11) Uani 1 1 d .
O20 O 0.08908(18) 0.33895(19) 0.77037(12) 0.0627(12) Uani 1 1 d .
O21 O 0.7579(2) 0.6856(2) 0.43560(15) 0.0799(16) Uani 1 1 d .
O22 O 0.76652(19) 0.7588(2) 0.44499(15) 0.0855(16) Uani 1 1 d .
O23 O 1.27171(17) 0.97443(19) 0.21599(12) 0.0657(13) Uani 1 1 d .
O24 O 1.21876(18) 0.9374(2) 0.17392(14) 0.0713(14) Uani 1 1 d .
C55 C 0.6093(5) 0.5689(4) 0.4187(2) 0.098(3) Uani 1 1 d .
C56 C 0.5886(4) 0.5237(4) 0.3952(3) 0.100(3) Uani 1 1 d .
C57 C 0.5386(5) 0.4953(4) 0.3912(3) 0.112(4) Uani 1 1 d .
H57 H 0.5174 0.5036 0.4024 0.135 Uiso 1 1 calc R
C58 C 0.5199(4) 0.4543(4) 0.3705(3) 0.113(4) Uani 1 1 d .
H58 H 0.4857 0.4333 0.3691 0.135 Uiso 1 1 calc R
C59 C 0.5505(5) 0.4438(5) 0.3520(3) 0.114(4) Uani 1 1 d .
C60 C 0.5998(5) 0.4743(5) 0.3562(3) 0.131(4) Uani 1 1 d .
H60 H 0.6212 0.4687 0.3429 0.157 Uiso 1 1 calc R
C61 C 0.6203(4) 0.5128(4) 0.3787(3) 0.107(3) Uani 1 1 d .
H61 H 0.6543 0.5306 0.3827 0.129 Uiso 1 1 calc R
C62 C 0.5323(5) 0.4061(5) 0.3321(3) 0.129(4) Uani 1 1 d .
C63 C 0.5079(4) 0.3656(4) 0.3109(3) 0.119(4) Uani 1 1 d .
C64 C 0.4953(4) 0.3270(4) 0.2947(3) 0.102(3) Uani 1 1 d .
C65 C 0.4677(4) 0.2873(4) 0.2769(2) 0.101(3) Uani 1 1 d .
C66 C 0.4399(4) 0.2419(4) 0.2562(2) 0.096(3) Uani 1 1 d .
C67 C 0.4280(4) 0.2393(4) 0.2236(3) 0.116(3) Uani 1 1 d .
H67 H 0.4360 0.2688 0.2125 0.139 Uiso 1 1 calc R
C68 C 0.4043(4) 0.1956(4) 0.2047(3) 0.117(4) Uani 1 1 d .
H68 H 0.3925 0.1949 0.1828 0.140 Uiso 1 1 calc R
C69 C 0.3993(4) 0.1544(4) 0.2196(3) 0.097(3) Uani 1 1 d .
C70 C 0.4120(4) 0.1541(4) 0.2540(3) 0.100(3) Uani 1 1 d .
H70 H 0.4049 0.1245 0.2645 0.121 Uiso 1 1 calc R
C71 C 0.4349(4) 0.1979(4) 0.2720(3) 0.102(3) Uani 1 1 d .
H71 H 0.4468 0.1991 0.2938 0.122 Uiso 1 1 calc R
C72 C 0.3813(4) 0.1097(4) 0.1957(3) 0.091(3) Uani 1 1 d .
C73 C 0.5595(3) 0.6117(3) 0.5323(2) 0.070(2) Uani 1 1 d .
C74 C 0.5145(3) 0.5835(3) 0.5557(2) 0.085(2) Uani 1 1 d .
C75 C 0.4690(4) 0.5489(4) 0.5440(2) 0.092(3) Uani 1 1 d .
H75 H 0.4652 0.5389 0.5214 0.110 Uiso 1 1 calc R
C76 C 0.4293(3) 0.5289(3) 0.5651(2) 0.076(2) Uani 1 1 d .
H76 H 0.3984 0.5060 0.5565 0.091 Uiso 1 1 calc R
C77 C 0.4335(3) 0.5413(4) 0.5979(2) 0.082(2) Uani 1 1 d .
C78 C 0.4799(4) 0.5784(4) 0.6103(2) 0.087(3) Uani 1 1 d .
H78 H 0.4829 0.5895 0.6327 0.104 Uiso 1 1 calc R
C79 C 0.5202(3) 0.5979(4) 0.5898(2) 0.089(3) Uani 1 1 d .
H79 H 0.5513 0.6205 0.5984 0.107 Uiso 1 1 calc R
C80 C 0.3921(4) 0.5172(4) 0.6182(2) 0.098(3) Uani 1 1 d .
C81 C 0.3532(4) 0.4996(4) 0.6389(2) 0.102(3) Uani 1 1 d .
C82 C 0.3151(3) 0.4826(4) 0.6602(3) 0.095(3) Uani 1 1 d .
C83 C 0.2847(4) 0.4647(4) 0.6816(3) 0.100(3) Uani 1 1 d .
C84 C 0.2390(4) 0.4386(4) 0.7000(2) 0.092(3) Uani 1 1 d .
C85 C 0.2242(3) 0.4704(4) 0.7139(3) 0.098(3) Uani 1 1 d .
H85 H 0.2418 0.5041 0.7088 0.118 Uiso 1 1 calc R
C86 C 0.1829(3) 0.4519(4) 0.7355(2) 0.094(3) Uani 1 1 d .
H86 H 0.1732 0.4734 0.7445 0.112 Uiso 1 1 calc R
C87 C 0.1564(4) 0.4017(4) 0.7435(3) 0.100(3) Uani 1 1 d .
C88 C 0.1730(4) 0.3710(4) 0.7290(2) 0.093(3) Uani 1 1 d .
H88 H 0.1561 0.3371 0.7335 0.111 Uiso 1 1 calc R
C89 C 0.2140(3) 0.3911(3) 0.7081(3) 0.095(3) Uani 1 1 d .
H89 H 0.2246 0.3702 0.6994 0.113 Uiso 1 1 calc R
C90 C 0.1074(3) 0.3815(4) 0.7636(2) 0.076(2) Uani 1 1 d .
C91 C 0.7799(3) 0.7295(4) 0.4325(2) 0.086(3) Uani 1 1 d .
C92 C 0.8305(4) 0.7547(4) 0.4153(2) 0.089(3) Uani 1 1 d .
C93 C 0.8408(4) 0.7267(4) 0.3944(3) 0.107(3) Uani 1 1 d .
H93 H 0.8182 0.6929 0.3925 0.128 Uiso 1 1 calc R
C94 C 0.8835(4) 0.7467(4) 0.3760(3) 0.104(3) Uani 1 1 d .
H94 H 0.8898 0.7258 0.3626 0.125 Uiso 1 1 calc R
C95 C 0.9189(4) 0.7981(4) 0.3764(2) 0.101(3) Uani 1 1 d .
C96 C 0.9054(4) 0.8244(4) 0.3966(3) 0.106(3) Uani 1 1 d .
H96 H 0.9272 0.8584 0.3979 0.127 Uiso 1 1 calc R
C97 C 0.8627(4) 0.8056(4) 0.4153(3) 0.103(3) Uani 1 1 d .
H97 H 0.8554 0.8266 0.4277 0.124 Uiso 1 1 calc R
C98 C 0.9604(4) 0.8188(4) 0.3583(3) 0.114(4) Uani 1 1 d .
C99 C 0.9865(4) 0.8216(4) 0.3369(3) 0.118(4) Uani 1 1 d .
C100 C 1.0351(4) 0.8508(4) 0.3166(3) 0.113(3) Uani 1 1 d .
C101 C 1.0712(4) 0.8709(4) 0.2980(3) 0.102(3) Uani 1 1 d .
C102 C 1.1106(4) 0.8888(4) 0.2747(3) 0.095(3) Uani 1 1 d .
C103 C 1.1576(4) 0.9215(4) 0.2843(3) 0.101(3) Uani 1 1 d .
H103 H 1.1636 0.9333 0.3066 0.121 Uiso 1 1 calc R
C104 C 1.1966(3) 0.9378(3) 0.2619(2) 0.081(2) Uani 1 1 d .
H104 H 1.2285 0.9610 0.2688 0.097 Uiso 1 1 calc R
C105 C 1.1881(3) 0.9195(3) 0.2287(2) 0.080(2) Uani 1 1 d .
C106 C 1.1428(4) 0.8871(4) 0.2192(3) 0.109(3) Uani 1 1 d .
H106 H 1.1373 0.8764 0.1967 0.130 Uiso 1 1 calc R
C107 C 1.1023(4) 0.8681(4) 0.2416(3) 0.095(3) Uani 1 1 d .
H107 H 1.0711 0.8428 0.2350 0.114 Uiso 1 1 calc R
C108 C 1.2292(3) 0.9482(3) 0.2030(2) 0.072(2) Uani 1 1 d .

loop_
_atom_site_aniso_label
_atom_site_aniso_U_11
_atom_site_aniso_U_22
_atom_site_aniso_U_33
_atom_site_aniso_U_23
_atom_site_aniso_U_13
_atom_site_aniso_U_12
Zn1 0.0542(5) 0.0471(4) 0.0373(4) 0.0059(3) 0.0086(3) 0.0275(4)
Zn2 0.0407(4) 0.0503(4) 0.0432(4) -0.0074(3) 0.0005(3) 0.0198(3)
Zn3 0.0397(4) 0.0401(4) 0.0307(3) 0.0033(3) 0.0000(3) 0.0235(3)
Zn4 0.0367(4) 0.0365(4) 0.0363(3) -0.0026(3) 0.0021(3) 0.0186(3)
O1C 0.0357(19) 0.0188(17) 0.0237(18) 0.0097(13) 0.0023(13) 0.0008(14)
O1 0.096(5) 0.129(6) 0.163(7) -0.025(5) -0.014(5) 0.029(5)
O2 0.170(9) 0.211(11) 0.191(10) -0.020(9) -0.069(8) 0.050(8)
O3 0.102(5) 0.099(5) 0.073(4) -0.004(3) -0.032(3) 0.037(4)
O4 0.082(4) 0.122(5) 0.108(5) -0.021(4) -0.024(4) 0.052(4)
O5 0.086(4) 0.086(4) 0.061(3) 0.004(3) 0.020(3) 0.050(3)
O6 0.065(3) 0.075(3) 0.053(3) -0.005(2) 0.000(2) 0.048(3)
O7 0.055(3) 0.065(3) 0.059(3) -0.006(2) 0.012(2) 0.026(3)
O8 0.065(3) 0.073(4) 0.073(3) -0.007(3) 0.005(2) 0.040(3)
O9 0.080(4) 0.057(3) 0.072(3) 0.014(3) 0.007(3) 0.031(3)
O10 0.073(3) 0.058(3) 0.066(3) 0.018(2) 0.004(3) 0.032(3)
O11 0.079(4) 0.087(4) 0.099(4) 0.024(3) 0.013(4) 0.036(4)
O12 0.080(4) 0.073(3) 0.086(4) 0.017(3) 0.016(3) 0.040(3)
C1 0.102(8) 0.128(9) 0.066(6) -0.006(6) -0.013(5) 0.051(7)
C2 0.096(8) 0.152(10) 0.074(7) 0.023(7) 0.000(6) 0.046(7)
C3 0.104(9) 0.220(15) 0.089(8) 0.020(9) -0.028(7) 0.057(10)
C4 0.111(8) 0.113(8) 0.091(7) -0.001(6) 0.024(6) 0.057(7)
C5 0.098(8) 0.175(12) 0.088(8) 0.014(7) 0.016(6) 0.068(8)
C6 0.143(11) 0.159(11) 0.111(8) -0.074(8) -0.061(8) 0.097(9)
C7 0.112(9) 0.151(11) 0.089(8) -0.018(7) -0.008(6) 0.059(8)
C8 0.084(7) 0.166(11) 0.092(7) -0.010(7) -0.018(6) 0.054(7)
C9 0.100(8) 0.136(9) 0.108(8) 0.002(7) -0.022(6) 0.058(7)
C10 0.101(9) 0.176(12) 0.101(8) -0.024(8) -0.025(7) 0.067(9)
C11 0.090(8) 0.171(12) 0.139(10) 0.017(9) -0.024(7) 0.060(8)
C12 0.111(9) 0.109(9) 0.109(8) -0.015(7) -0.029(7) 0.049(8)
C13 0.105(8) 0.108(9) 0.129(9) 0.023(7) -0.029(7) 0.052(7)
C14 0.111(9) 0.105(8) 0.132(9) -0.013(7) -0.036(7) 0.041(7)
C15 0.089(7) 0.114(8) 0.096(7) 0.019(6) -0.003(5) 0.059(7)
C16 0.142(10) 0.101(9) 0.127(9) 0.004(7) -0.053(8) 0.046(8)
C17 0.121(10) 0.135(11) 0.138(10) -0.002(8) -0.011(8) 0.071(9)
C18 0.078(6) 0.084(7) 0.097(7) -0.020(5) -0.040(5) 0.035(6)
C19 0.079(5) 0.082(5) 0.060(5) 0.005(4) -0.001(4) 0.053(5)
C20 0.103(7) 0.101(7) 0.082(6) -0.006(5) -0.008(5) 0.067(6)
C21 0.162(10) 0.133(9) 0.073(6) 0.003(6) 0.003(6) 0.112(8)
C22 0.117(8) 0.113(8) 0.088(7) 0.020(6) 0.023(6) 0.068(7)
C23 0.104(7) 0.125(9) 0.087(7) -0.004(6) -0.017(6) 0.072(7)
C24 0.099(7) 0.087(6) 0.081(6) 0.023(5) 0.022(5) 0.057(5)
C25 0.134(9) 0.105(8) 0.102(7) 0.017(6) 0.026(6) 0.080(7)
C26 0.117(8) 0.106(8) 0.084(7) 0.005(6) -0.002(6) 0.057(7)
C27 0.121(8) 0.131(9) 0.094(7) -0.033(6) 0.001(6) 0.085(7)
C28 0.092(7) 0.098(7) 0.100(7) -0.013(6) 0.002(5) 0.052(6)
C29 0.108(8) 0.107(8) 0.116(8) 0.007(6) 0.009(6) 0.071(7)
C30 0.107(8) 0.103(8) 0.091(7) -0.025(6) -0.005(6) 0.049(7)
C31 0.100(7) 0.070(6) 0.118(8) -0.010(5) 0.014(6) 0.037(6)
C32 0.110(7) 0.073(6) 0.084(6) -0.006(5) 0.009(5) 0.045(6)
C33 0.074(6) 0.091(7) 0.108(7) -0.003(5) 0.019(5) 0.048(5)
C34 0.095(8) 0.121(9) 0.140(9) -0.034(7) 0.008(7) 0.064(7)
C35 0.121(10) 0.112(9) 0.117(9) 0.009(7) 0.024(7) 0.043(8)
C36 0.112(8) 0.065(6) 0.077(6) -0.003(4) 0.022(5) 0.048(6)
C37 0.100(7) 0.055(5) 0.079(6) 0.009(4) 0.004(5) 0.036(5)
C38 0.085(6) 0.076(6) 0.077(6) 0.011(5) 0.008(5) 0.022(5)
C39 0.103(7) 0.079(6) 0.072(6) -0.003(5) 0.001(5) 0.033(5)
C40 0.108(7) 0.094(7) 0.065(5) 0.001(5) 0.004(5) 0.041(6)
C41 0.137(9) 0.093(7) 0.080(6) -0.001(6) 0.012(6) 0.061(7)
C42 0.075(6) 0.076(6) 0.117(8) 0.010(6) -0.017(5) 0.024(5)
C43 0.119(9) 0.135(10) 0.106(8) 0.032(8) -0.010(7) 0.070(8)
C44 0.113(8) 0.080(6) 0.075(6) 0.013(5) 0.012(5) 0.031(6)
C45 0.129(9) 0.097(8) 0.087(7) 0.019(6) -0.024(6) 0.044(7)
C46 0.126(8) 0.083(7) 0.084(7) 0.010(5) 0.006(6) 0.046(6)
C47 0.143(9) 0.097(7) 0.081(7) -0.003(5) -0.014(6) 0.066(7)
C48 0.109(8) 0.092(7) 0.085(7) 0.029(5) 0.009(6) 0.041(7)
C49 0.131(9) 0.077(6) 0.084(6) 0.019(5) 0.021(6) 0.046(7)
C50 0.093(7) 0.109(8) 0.115(8) 0.035(6) 0.012(6) 0.050(6)
C51 0.085(6) 0.091(6) 0.079(6) 0.001(5) 0.003(5) 0.050(6)
C52 0.097(7) 0.072(6) 0.104(7) 0.018(5) 0.001(6) 0.030(6)
C53 0.094(7) 0.076(6) 0.124(8) -0.007(6) -0.009(6) 0.036(6)
C54 0.081(6) 0.074(6) 0.074(5) 0.021(4) 0.017(5) 0.035(5)
Zn5 0.0337(3) 0.0391(4) 0.0428(3) 0.0036(3) 0.0017(3) 0.0171(3)
Zn6 0.0495(4) 0.0506(4) 0.0657(5) 0.0090(4) 0.0074(3) 0.0314(4)
Zn7 0.0380(4) 0.0416(4) 0.0535(4) -0.0077(3) -0.0061(3) 0.0218(3)
Zn8 0.0407(4) 0.0331(4) 0.0531(5) 0.0015(3) 0.0039(3) 0.0180(3)
O2C 0.0306(18) 0.0259(18) 0.044(2) 0.0120(14) -0.0018(15) 0.0154(16)
O13 0.095(4) 0.060(3) 0.088(4) -0.015(3) -0.003(3) 0.035(3)
O14 0.166(8) 0.141(7) 0.131(7) -0.028(6) 0.004(6) 0.043(7)
O15 0.177(8) 0.130(7) 0.148(7) -0.044(6) -0.046(6) 0.066(6)
O16 0.100(4) 0.078(4) 0.082(4) -0.016(3) 0.001(3) 0.038(3)
O17 0.049(3) 0.065(3) 0.057(3) 0.004(2) 0.010(2) 0.024(2)
O18 0.089(4) 0.112(5) 0.058(3) 0.003(3) 0.019(3) 0.039(4)
O19 0.051(3) 0.057(3) 0.054(3) 0.000(2) 0.008(2) 0.024(2)
O20 0.070(3) 0.061(3) 0.064(3) 0.011(2) 0.018(2) 0.038(3)
O21 0.076(4) 0.056(3) 0.102(4) 0.001(3) 0.017(3) 0.029(3)
O22 0.066(3) 0.076(4) 0.105(4) 0.021(3) 0.018(3) 0.028(3)
O23 0.055(3) 0.079(3) 0.059(3) 0.010(2) 0.014(2) 0.030(3)
O24 0.060(3) 0.079(3) 0.068(3) 0.004(3) 0.011(3) 0.029(3)
C55 0.123(9) 0.102(8) 0.074(6) -0.033(5) -0.015(6) 0.059(7)
C56 0.101(8) 0.074(6) 0.094(7) 0.000(5) 0.000(6) 0.020(6)
C57 0.124(9) 0.126(9) 0.106(8) -0.043(7) -0.004(7) 0.077(8)
C58 0.087(7) 0.096(8) 0.139(10) -0.019(7) 0.007(7) 0.034(6)
C59 0.141(11) 0.098(8) 0.111(8) -0.017(7) 0.003(8) 0.065(8)
C60 0.111(9) 0.123(10) 0.140(10) -0.045(8) -0.003(8) 0.044(8)
C61 0.096(7) 0.104(8) 0.123(9) -0.030(6) -0.018(6) 0.051(6)
C62 0.141(10) 0.117(10) 0.137(10) 0.004(8) 0.040(8) 0.071(9)
C63 0.122(9) 0.092(8) 0.098(8) -0.015(6) -0.015(6) 0.020(7)
C64 0.086(7) 0.086(7) 0.106(7) -0.020(6) -0.002(5) 0.022(6)
C65 0.125(8) 0.075(6) 0.091(7) -0.005(5) -0.018(6) 0.041(6)
C66 0.120(8) 0.096(7) 0.076(6) 0.020(5) 0.005(6) 0.059(6)
C67 0.135(10) 0.116(9) 0.107(8) -0.015(7) -0.020(7) 0.071(8)
C68 0.114(8) 0.106(9) 0.101(8) -0.003(7) -0.018(6) 0.034(7)
C69 0.122(8) 0.105(8) 0.078(6) -0.015(6) -0.014(6) 0.067(7)
C70 0.124(8) 0.103(8) 0.093(7) 0.000(6) 0.012(6) 0.071(7)
C71 0.126(9) 0.097(7) 0.089(7) -0.022(6) -0.015(6) 0.062(7)
C72 0.104(7) 0.087(7) 0.075(6) -0.004(5) -0.009(5) 0.042(6)
C73 0.071(5) 0.070(5) 0.064(5) 0.001(4) 0.002(4) 0.030(4)
C74 0.071(6) 0.079(6) 0.099(7) 0.001(5) 0.008(5) 0.032(5)
C75 0.098(7) 0.108(7) 0.075(6) -0.008(5) -0.001(5) 0.056(6)
C76 0.062(5) 0.072(5) 0.083(6) -0.001(4) 0.009(4) 0.026(4)
C77 0.069(6) 0.093(6) 0.080(6) -0.010(5) -0.004(5) 0.037(5)
C78 0.092(7) 0.105(7) 0.060(5) 0.004(5) 0.014(5) 0.046(6)
C79 0.068(6) 0.102(7) 0.079(6) -0.005(5) -0.008(5) 0.028(5)
C80 0.086(7) 0.101(7) 0.083(6) -0.003(5) 0.016(5) 0.029(6)
C81 0.087(7) 0.109(8) 0.082(6) 0.008(5) 0.021(5) 0.029(6)
C82 0.069(6) 0.095(7) 0.102(7) -0.003(5) 0.014(5) 0.027(5)
C83 0.071(6) 0.113(8) 0.107(8) 0.006(6) 0.001(6) 0.038(6)
C84 0.087(7) 0.100(7) 0.099(7) 0.007(6) 0.013(5) 0.055(6)
C85 0.081(6) 0.080(6) 0.127(8) 0.034(6) 0.011(6) 0.036(5)
C86 0.093(7) 0.091(7) 0.096(7) -0.002(5) 0.026(5) 0.046(6)
C87 0.082(6) 0.108(8) 0.120(8) 0.034(6) 0.034(6) 0.055(6)
C88 0.098(7) 0.096(7) 0.105(7) 0.031(5) 0.030(5) 0.064(6)
C89 0.086(6) 0.076(6) 0.119(8) 0.005(5) 0.032(6) 0.038(5)
C90 0.056(5) 0.085(6) 0.080(6) 0.001(5) 0.009(4) 0.031(5)
C91 0.059(5) 0.081(7) 0.114(7) -0.001(5) 0.018(5) 0.033(5)
C92 0.093(7) 0.122(8) 0.065(5) 0.002(5) 0.006(5) 0.064(7)
C93 0.090(7) 0.095(7) 0.123(8) -0.003(6) 0.019(6) 0.037(6)
C94 0.101(8) 0.107(8) 0.106(8) -0.006(6) 0.004(6) 0.052(7)
C95 0.087(7) 0.120(9) 0.082(6) -0.005(6) 0.018(5) 0.041(7)
C96 0.087(7) 0.089(7) 0.127(9) 0.009(6) 0.017(6) 0.033(6)
C97 0.081(7) 0.093(7) 0.132(8) 0.004(6) 0.029(6) 0.041(6)
C98 0.080(7) 0.138(9) 0.090(7) 0.019(7) 0.020(6) 0.028(6)
C99 0.109(8) 0.133(9) 0.083(7) 0.036(6) 0.014(6) 0.038(7)
C100 0.085(7) 0.151(10) 0.088(7) 0.009(6) 0.026(6) 0.048(7)
C101 0.090(7) 0.112(8) 0.095(7) -0.006(6) 0.011(6) 0.044(6)
C102 0.097(8) 0.099(7) 0.097(7) 0.015(6) 0.025(6) 0.054(6)
C103 0.103(8) 0.099(7) 0.092(7) -0.007(6) 0.005(6) 0.044(6)
C104 0.065(5) 0.084(6) 0.083(6) 0.014(5) 0.006(4) 0.030(5)
C105 0.062(5) 0.083(6) 0.084(6) -0.009(5) 0.010(4) 0.028(5)
C106 0.120(9) 0.112(8) 0.104(8) 0.009(6) 0.025(7) 0.065(8)
C107 0.090(7) 0.091(7) 0.090(7) -0.018(5) -0.020(6) 0.035(6)
C108 0.061(5) 0.075(5) 0.074(5) -0.009(4) -0.011(4) 0.030(4)

loop_
_atom_type_symbol
_atom_type_description
_atom_type_scat_dispersion_real
_atom_type_scat_dispersion_imag
_atom_type_scat_source
C C 0.0033 0.0016 'International Tables Vol C Tables 4.2.6.8 and 6.1.1.4'
H H 0.0000 0.0000 'International Tables Vol C Tables 4.2.6.8 and 6.1.1.4'
O O 0.0106 0.0060 'International Tables Vol C Tables 4.2.6.8 and 6.1.1.4'
Zn Zn 0.2839 1.4301 'International Tables Vol C Tables 4.2.6.8 and 6.1.1.4'

loop_
_geom_angle_atom_site_label_1
_geom_angle_atom_site_label_2
_geom_angle_atom_site_label_3
_geom_angle
_geom_angle_site_symmetry_1
_geom_angle_site_symmetry_3
O1 Zn1 O1C 122.3(3) . .
O1 Zn1 O5 108.3(3) . .
O1C Zn1 O5 107.95(19) . .
O1 Zn1 O9 106.2(3) . .
O1C Zn1 O9 108.37(18) . .
O5 Zn1 O9 101.8(2) . .
O1 Zn1 Zn4 132.6(3) . .
O1C Zn1 Zn4 34.93(8) . .
O5 Zn1 Zn4 118.17(17) . .
O9 Zn1 Zn4 73.53(15) . .
O1 Zn1 Zn3 132.2(3) . .
O1C Zn1 Zn3 35.70(9) . .
O5 Zn1 Zn3 72.55(16) . .
O9 Zn1 Zn3 120.65(16) . .
Zn4 Zn1 Zn3 60.58(2) . .
O2 Zn2 O3 122.4(4) . 3
O2 Zn2 O1C 111.1(4) . .
O3 Zn2 O1C 103.7(2) 3 .
O2 Zn2 O11 116.3(4) . 3_565
O3 Zn2 O11 101.0(3) 3 3_565
O1C Zn2 O11 99.2(2) . 3_565
O4 Zn3 O1C 114.4(2) 3 .
O4 Zn3 O7 101.4(2) 3 3_665
O1C Zn3 O7 109.74(16) . 3_665
O4 Zn3 O6 110.3(3) 3 .
O1C Zn3 O6 114.57(17) . .
O7 Zn3 O6 105.2(2) 3_665 .
O4 Zn3 Zn1 131.0(2) 3 .
O1C Zn3 Zn1 35.31(10) . .
O7 Zn3 Zn1 123.01(14) 3_665 .
O6 Zn3 Zn1 79.27(13) . .
O1C Zn4 O12 115.80(19) . 3_565
O1C Zn4 O8 109.78(18) . 3_665
O12 Zn4 O8 109.1(2) 3_565 3_665
O1C Zn4 O10 113.30(19) . .
O12 Zn4 O10 104.7(2) 3_565 .
O8 Zn4 O10 103.3(2) 3_665 .
O1C Zn4 Zn1 35.37(10) . .
O12 Zn4 Zn1 122.57(16) 3_565 .
O8 Zn4 Zn1 126.19(16) 3_665 .
O10 Zn4 Zn1 78.43(16) . .
Zn4 O1C Zn1 109.70(14) . .
Zn4 O1C Zn3 110.81(15) . .
Zn1 O1C Zn3 108.99(16) . .
Zn4 O1C Zn2 109.86(16) . .
Zn1 O1C Zn2 108.55(15) . .
Zn3 O1C Zn2 108.89(14) . .
C1 O1 Zn1 113.1(6) . .
C1 O2 Zn2 127.1(9) . .
C18 O3 Zn2 137.6(6) . 2_554
C18 O4 Zn3 130.1(6) . 2_554
C19 O5 Zn1 138.0(5) . .
C19 O6 Zn3 124.5(5) . .
C36 O7 Zn3 131.8(5) . 2_654
C36 O8 Zn4 134.2(6) . 2_654
C37 O9 Zn1 133.5(5) . .
C37 O10 Zn4 127.6(5) . .
C54 O11 Zn2 145.3(7) . 2_664
C54 O12 Zn4 122.8(5) . 2_664
O2 C1 O1 134.2(10) . .
O2 C1 C2 122.4(10) . .
O1 C1 C2 101.6(8) . .
C7 C2 C3 124.7(11) . .
C7 C2 C1 128.9(11) . .
C3 C2 C1 104.5(9) . .
C2 C3 C4 113.0(11) . .
C5 C4 C3 126.8(11) . .
C4 C5 C8 128.8(11) . .
C4 C5 C6 116.9(11) . .
C8 C5 C6 114.3(11) . .
C7 C6 C5 119.7(11) . .
C2 C7 C6 118.7(11) . .
C9 C8 C5 171.2(12) . .
C8 C9 C10 155.6(12) . .
C11 C10 C9 166.1(16) . .
C10 C11 C12 150.3(15) . .
C13 C12 C17 114.8(11) . .
C13 C12 C11 120.2(12) . .
C17 C12 C11 124.0(12) . .
C12 C13 C14 121.9(11) . .
C15 C14 C13 123.8(11) . .
C14 C15 C16 116.3(10) . .
C14 C15 C18 121.9(11) . .
C16 C15 C18 121.8(10) . .
C17 C16 C15 120.1(11) . .
C16 C17 C12 122.9(13) . .
O3 C18 O4 121.3(8) . .
O3 C18 C15 117.9(9) . .
O4 C18 C15 120.6(9) . .
O5 C19 O6 124.6(7) . .
O5 C19 C20 119.7(7) . .
O6 C19 C20 115.3(7) . .
C25 C20 C21 118.8(9) . .
C25 C20 C19 123.3(9) . .
C21 C20 C19 117.2(8) . .
C22 C21 C20 121.3(9) . .
C21 C22 C23 116.9(9) . .
C24 C23 C22 121.6(10) . .
C24 C23 C26 117.2(10) . .
C22 C23 C26 121.1(10) . .
C23 C24 C25 121.2(9) . .
C24 C25 C20 119.6(10) . .
C27 C26 C23 168.0(11) . .
C26 C27 C28 164.2(12) . .
C29 C28 C27 162.0(13) . .
C28 C29 C30 165.8(12) . .
C35 C30 C31 124.7(11) . .
C35 C30 C29 124.5(11) . .
C31 C30 C29 110.8(9) . .
C32 C31 C30 113.1(9) . .
C33 C32 C31 125.0(9) . .
C32 C33 C34 118.3(9) . .
C32 C33 C36 121.7(9) . .
C34 C33 C36 119.8(9) . .
C33 C34 C35 119.7(10) . .
C30 C35 C34 119.1(11) . .
O8 C36 O7 122.6(7) . .
O8 C36 C33 118.8(9) . .
O7 C36 C33 118.0(8) . .
O10 C37 O9 126.1(8) . .
O10 C37 C38 118.5(8) . .
O9 C37 C38 115.3(8) . .
C43 C38 C39 116.3(9) . .
C43 C38 C37 123.9(9) . .
C39 C38 C37 119.7(9) . .
C40 C39 C38 120.0(9) . .
C41 C40 C39 123.4(9) . .
C40 C41 C44 122.8(10) . .
C40 C41 C42 114.7(9) . .
C44 C41 C42 122.4(10) . .
C43 C42 C41 120.8(10) . .
C42 C43 C38 124.5(11) . .
C45 C44 C41 177.2(13) . .
C44 C45 C46 173.4(14) . .
C47 C46 C45 169.3(11) . .
C46 C47 C48 167.3(11) . .
C49 C48 C53 116.5(9) . .
C49 C48 C47 121.5(10) . .
C53 C48 C47 121.9(10) . .
C48 C49 C50 121.3(11) . .
C51 C50 C49 121.1(11) . .
C52 C51 C50 119.7(10) . .
C52 C51 C54 123.5(9) . .
C50 C51 C54 116.7(9) . .
C51 C52 C53 119.2(10) . .
C48 C53 C52 122.1(10) . .
O11 C54 O12 121.4(9) . .
O11 C54 C51 124.6(9) . .
O12 C54 C51 114.0(8) . .
O13 Zn5 O2C 116.0(2) . .
O13 Zn5 O17 105.6(2) . .
O2C Zn5 O17 114.14(18) . .
O13 Zn5 O19 104.0(2) . 2_664
O2C Zn5 O19 110.23(16) . 2_664
O17 Zn5 O19 105.98(19) . 2_664
O13 Zn5 Zn7 128.89(18) . .
O2C Zn5 Zn7 35.84(11) . .
O17 Zn5 Zn7 78.31(14) . .
O19 Zn5 Zn7 124.31(14) 2_664 .
O13 Zn5 Zn8 127.49(19) . .
O2C Zn5 Zn8 33.95(9) . .
O17 Zn5 Zn8 125.11(14) . .
O19 Zn5 Zn8 76.29(14) 2_664 .
Zn7 Zn5 Zn8 59.24(2) . .
O15 Zn6 O14 136.1(4) 3_665 .
O15 Zn6 O21 103.5(3) 3_665 .
O14 Zn6 O21 101.1(3) . .
O15 Zn6 O2C 109.4(3) 3_665 .
O14 Zn6 O2C 100.6(3) . .
O21 Zn6 O2C 101.38(18) . .
O16 Zn7 O2C 119.1(2) 3_665 .
O16 Zn7 O18 108.9(3) 3_665 .
O2C Zn7 O18 111.56(19) . .
O16 Zn7 O23 102.3(2) 3_665 3_675
O2C Zn7 O23 110.01(17) . 3_675
O18 Zn7 O23 103.6(2) . 3_675
O16 Zn7 Zn8 129.6(2) 3_665 .
O2C Zn7 Zn8 35.00(9) . .
O18 Zn7 Zn8 120.86(19) . .
O23 Zn7 Zn8 75.01(15) 3_675 .
O16 Zn7 Zn5 131.06(18) 3_665 .
O2C Zn7 Zn5 36.17(9) . .
O18 Zn7 Zn5 75.65(17) . .
O23 Zn7 Zn5 124.52(15) 3_675 .
Zn8 Zn7 Zn5 60.75(2) . .
O2C Zn8 O22 115.5(2) . .
O2C Zn8 O20 110.37(17) . 2_664
O22 Zn8 O20 107.4(2) . 2_664
O2C Zn8 O24 113.5(2) . 3_675
O22 Zn8 O24 104.2(2) . 3_675
O20 Zn8 O24 105.1(2) 2_664 3_675
O2C Zn8 Zn7 35.90(12) . .
O22 Zn8 Zn7 123.04(17) . .
O20 Zn8 Zn7 127.31(15) 2_664 .
O24 Zn8 Zn7 77.98(16) 3_675 .
O2C Zn8 Zn5 35.13(9) . .
O22 Zn8 Zn5 132.93(18) . .
O20 Zn8 Zn5 75.50(14) 2_664 .
O24 Zn8 Zn5 120.72(16) 3_675 .
Zn7 Zn8 Zn5 60.009(19) . .
Zn8 O2C Zn7 109.10(18) . .
Zn8 O2C Zn5 110.93(15) . .
Zn7 O2C Zn5 107.98(16) . .
Zn8 O2C Zn6 111.90(16) . .
Zn7 O2C Zn6 108.22(14) . .
Zn5 O2C Zn6 108.60(17) . .
C55 O13 Zn5 126.5(7) . .
C55 O14 Zn6 138.6(8) . .
C72 O15 Zn6 129.6(8) . 2_654
C72 O16 Zn7 116.7(5) . 2_654
C73 O17 Zn5 125.6(5) . .
C73 O18 Zn7 131.5(5) . .
C90 O19 Zn5 126.6(5) . 3_565
C90 O20 Zn8 130.0(5) . 3_565
C91 O21 Zn6 141.2(6) . .
C91 O22 Zn8 122.8(5) . .
C108 O23 Zn7 131.0(5) . 2_764
C108 O24 Zn8 125.9(5) . 2_764
O13 C55 O14 119.7(10) . .
O13 C55 C56 120.3(11) . .
O14 C55 C56 119.9(10) . .
C61 C56 C57 121.5(10) . .
C61 C56 C55 119.5(10) . .
C57 C56 C55 119.0(11) . .
C56 C57 C58 119.2(10) . .
C59 C58 C57 121.0(11) . .
C62 C59 C60 123.1(13) . .
C62 C59 C58 120.2(13) . .
C60 C59 C58 116.7(11) . .
C59 C60 C61 124.4(12) . .
C56 C61 C60 116.7(11) . .
C59 C62 C63 173.9(14) . .
C64 C63 C62 163.9(14) . .
C63 C64 C65 159.5(13) . .
C64 C65 C66 175.3(12) . .
C67 C66 C71 117.8(10) . .
C67 C66 C65 127.1(10) . .
C71 C66 C65 113.9(9) . .
C66 C67 C68 124.7(12) . .
C69 C68 C67 116.8(11) . .
C68 C69 C70 121.6(10) . .
C68 C69 C72 114.4(9) . .
C70 C69 C72 123.9(10) . .
C71 C70 C69 119.6(10) . .
C70 C71 C66 118.5(10) . .
O15 C72 O16 134.3(9) . .
O15 C72 C69 119.6(9) . .
O16 C72 C69 105.9(8) . .
O18 C73 O17 128.1(7) . .
O18 C73 C74 116.0(7) . .
O17 C73 C74 115.8(7) . .
C75 C74 C79 119.5(9) . .
C75 C74 C73 122.7(9) . .
C79 C74 C73 117.4(8) . .
C76 C75 C74 120.4(9) . .
C77 C76 C75 121.7(9) . .
C76 C77 C80 118.2(9) . .
C76 C77 C78 118.8(8) . .
C80 C77 C78 123.0(9) . .
C79 C78 C77 120.1(8) . .
C78 C79 C74 119.3(9) . .
C81 C80 C77 172.8(11) . .
C82 C81 C80 178.7(13) . .
C83 C82 C81 170.5(13) . .
C82 C83 C84 164.7(11) . .
C89 C84 C85 118.8(9) . .
C89 C84 C83 128.2(10) . .
C85 C84 C83 112.6(9) . .
C84 C85 C86 120.4(9) . .
C87 C86 C85 120.4(9) . .
C86 C87 C88 117.1(8) . .
C86 C87 C90 118.9(9) . .
C88 C87 C90 123.5(9) . .
C89 C88 C87 120.1(9) . .
C84 C89 C88 123.1(9) . .
O20 C90 O19 130.8(8) . .
O20 C90 C87 113.2(8) . .
O19 C90 C87 115.8(8) . .
O21 C91 O22 125.2(8) . .
O21 C91 C92 119.3(9) . .
O22 C91 C92 115.3(8) . .
C93 C92 C97 117.9(9) . .
C93 C92 C91 117.2(10) . .
C97 C92 C91 124.0(9) . .
C92 C93 C94 121.4(11) . .
C93 C94 C95 122.8(10) . .
C98 C95 C96 122.9(11) . .
C98 C95 C94 124.1(11) . .
C96 C95 C94 112.9(9) . .
C95 C96 C97 126.0(10) . .
C96 C97 C92 118.7(9) . .
C99 C98 C95 156.3(14) . .
C98 C99 C100 151.4(14) . .
C101 C100 C99 173.9(12) . .
C100 C101 C102 173.3(12) . .
C103 C102 C101 121.2(10) . .
C103 C102 C107 118.8(9) . .
C101 C102 C107 119.6(10) . .
C102 C103 C104 121.4(10) . .
C103 C104 C105 119.7(9) . .
C106 C105 C104 119.4(9) . .
C106 C105 C108 121.9(9) . .
C104 C105 C108 116.6(8) . .
C105 C106 C107 122.7(10) . .
C106 C107 C102 117.6(10) . .
O24 C108 O23 128.2(8) . .
O24 C108 C105 116.2(7) . .
O23 C108 C105 114.5(7) . .

loop_
_geom_bond_atom_site_label_1
_geom_bond_atom_site_label_2
_geom_bond_distance
_geom_bond_site_symmetry_2
Zn1 O1 1.845(7) .
Zn1 O1C 1.926(3) .
Zn1 O5 1.931(5) .
Zn1 O9 2.003(5) .
Zn1 Zn4 3.1315(9) .
Zn1 Zn3 3.1501(9) .
Zn2 O2 1.874(9) .
Zn2 O3 1.969(6) 3
Zn2 O1C 1.998(3) .
Zn2 O11 2.019(6) 3_565
Zn3 O4 1.862(6) 3
Zn3 O1C 1.944(3) .
Zn3 O7 1.959(4) 3_665
Zn3 O6 1.968(4) .
Zn4 O1C 1.904(3) .
Zn4 O12 1.924(5) 3_565
Zn4 O8 1.970(5) 3_665
Zn4 O10 1.986(5) .
O1 C1 1.520(12) .
O2 C1 1.302(12) .
O3 C18 1.226(10) .
O3 Zn2 1.969(6) 2_554
O4 C18 1.254(11) .
O4 Zn3 1.862(6) 2_554
O5 C19 1.199(8) .
O6 C19 1.304(8) .
O7 C36 1.274(10) .
O7 Zn3 1.959(4) 2_654
O8 C36 1.206(9) .
O8 Zn4 1.970(5) 2_654
O9 C37 1.229(9) .
O10 C37 1.209(9) .
O11 C54 1.069(9) .
O11 Zn2 2.019(6) 2_664
O12 C54 1.292(10) .
O12 Zn4 1.924(5) 2_664
C1 C2 1.562(14) .
C2 C7 1.369(14) .
C2 C3 1.382(16) .
C3 C4 1.395(14) .
C4 C5 1.351(14) .
C5 C8 1.372(14) .
C5 C6 1.414(15) .
C6 C7 1.392(14) .
C8 C9 1.335(13) .
C9 C10 1.459(14) .
C10 C11 1.129(14) .
C11 C12 1.467(14) .
C12 C13 1.320(13) .
C12 C17 1.399(15) .
C13 C14 1.389(13) .
C14 C15 1.313(13) .
C15 C16 1.375(14) .
C15 C18 1.483(12) .
C16 C17 1.370(15) .
C19 C20 1.483(11) .
C20 C25 1.385(13) .
C20 C21 1.408(13) .
C21 C22 1.375(13) .
C22 C23 1.404(13) .
C23 C24 1.345(12) .
C23 C26 1.467(14) .
C24 C25 1.364(12) .
C26 C27 1.276(13) .
C27 C28 1.307(13) .
C28 C29 1.166(12) .
C29 C30 1.587(14) .
C30 C35 1.269(14) .
C30 C31 1.452(13) .
C31 C32 1.366(11) .
C32 C33 1.345(12) .
C33 C34 1.381(13) .
C33 C36 1.470(11) .
C34 C35 1.415(14) .
C37 C38 1.474(11) .
C38 C43 1.364(14) .
C38 C39 1.401(12) .
C39 C40 1.392(12) .
C40 C41 1.370(13) .
C41 C44 1.401(13) .
C41 C42 1.444(13) .
C42 C43 1.335(13) .
C44 C45 1.162(12) .
C45 C46 1.334(13) .
C46 C47 1.260(12) .
C47 C48 1.415(13) .
C48 C49 1.341(13) .
C48 C53 1.365(12) .
C49 C50 1.353(12) .
C50 C51 1.342(12) .
C51 C52 1.319(12) .
C51 C54 1.554(12) .
C52 C53 1.374(12) .
Zn5 O13 1.936(5) .
Zn5 O2C 1.946(3) .
Zn5 O17 1.985(4) .
Zn5 O19 2.008(4) 2_664
Zn5 Zn7 3.1353(9) .
Zn5 Zn8 3.1584(9) .
Zn6 O15 1.901(8) 3_665
Zn6 O14 1.949(9) .
Zn6 O21 1.983(6) .
Zn6 O2C 1.990(3) .
Zn7 O16 1.906(5) 3_665
Zn7 O2C 1.930(4) .
Zn7 O18 1.943(6) .
Zn7 O23 1.959(4) 3_675
Zn7 Zn8 3.1107(10) .
Zn8 O2C 1.888(3) .
Zn8 O22 1.951(5) .
Zn8 O20 1.984(5) 2_664
Zn8 O24 2.003(5) 3_675
O13 C55 1.202(11) .
O14 C55 1.291(12) .
O15 C72 1.272(12) .
O15 Zn6 1.901(8) 2_654
O16 C72 1.393(11) .
O16 Zn7 1.906(5) 2_654
O17 C73 1.269(9) .
O18 C73 1.243(9) .
O19 C90 1.231(10) .
O19 Zn5 2.008(4) 3_565
O20 C90 1.182(10) .
O20 Zn8 1.984(5) 3_565
O21 C91 1.189(10) .
O22 C91 1.274(10) .
O23 C108 1.264(9) .
O23 Zn7 1.959(4) 2_764
O24 C108 1.191(9) .
O24 Zn8 2.003(5) 2_764
C55 C56 1.531(13) .
C56 C61 1.356(13) .
C56 C57 1.359(14) .
C57 C58 1.373(13) .
C58 C59 1.363(14) .
C59 C62 1.280(15) .
C59 C60 1.352(15) .
C60 C61 1.363(13) .
C62 C63 1.381(16) .
C63 C64 1.235(13) .
C64 C65 1.302(12) .
C65 C66 1.478(13) .
C66 C67 1.323(13) .
C66 C71 1.437(13) .
C67 C68 1.394(14) .
C68 C69 1.344(14) .
C69 C70 1.410(13) .
C69 C72 1.534(13) .
C70 C71 1.374(13) .
C73 C74 1.532(11) .
C74 C75 1.360(12) .
C74 C79 1.396(12) .
C75 C76 1.354(12) .
C76 C77 1.333(11) .
C77 C80 1.373(12) .
C77 C78 1.411(12) .
C78 C79 1.350(11) .
C80 C81 1.331(12) .
C81 C82 1.324(12) .
C82 C83 1.177(12) .
C83 C84 1.430(13) .
C84 C89 1.321(12) .
C84 C85 1.394(13) .
C85 C86 1.399(12) .
C86 C87 1.391(13) .
C87 C88 1.413(13) .
C87 C90 1.544(11) .
C88 C89 1.377(11) .
C91 C92 1.522(12) .
C92 C93 1.349(13) .
C92 C97 1.389(13) .
C93 C94 1.360(13) .
C94 C95 1.416(14) .
C95 C98 1.326(13) .
C95 C96 1.349(13) .
C96 C97 1.367(12) .
C98 C99 1.141(13) .
C99 C100 1.540(14) .
C100 C101 1.218(12) .
C101 C102 1.403(12) .
C102 C103 1.353(13) .
C102 C107 1.415(13) .
C103 C104 1.376(12) .
C104 C105 1.393(12) .
C105 C106 1.311(13) .
C105 C108 1.519(11) .
C106 C107 1.402(13) .

loop_
_geom_torsion_atom_site_label_1
_geom_torsion_atom_site_label_2
_geom_torsion_atom_site_label_3
_geom_torsion_atom_site_label_4
_geom_torsion
_geom_torsion_site_symmetry_1
_geom_torsion_site_symmetry_4
O1 Zn1 Zn3 O4 -14.6(5) . 3
O1C Zn1 Zn3 O4 73.9(3) . 3
O5 Zn1 Zn3 O4 -113.8(3) . 3
O9 Zn1 Zn3 O4 152.5(3) . 3
Zn4 Zn1 Zn3 O4 108.0(3) . 3
O1 Zn1 Zn3 O1C -88.5(4) . .
O5 Zn1 Zn3 O1C 172.3(2) . .
O9 Zn1 Zn3 O1C 78.7(2) . .
Zn4 Zn1 Zn3 O1C 34.09(14) . .
O1 Zn1 Zn3 O7 -165.8(4) . 3_665
O1C Zn1 Zn3 O7 -77.3(2) . 3_665
O5 Zn1 Zn3 O7 95.0(2) . 3_665
O9 Zn1 Zn3 O7 1.4(2) . 3_665
Zn4 Zn1 Zn3 O7 -43.19(17) . 3_665
O1 Zn1 Zn3 O6 93.0(4) . .
O1C Zn1 Zn3 O6 -178.5(2) . .
O5 Zn1 Zn3 O6 -6.2(2) . .
O9 Zn1 Zn3 O6 -99.8(2) . .
Zn4 Zn1 Zn3 O6 -144.40(15) . .
O1 Zn1 Zn4 O1C 87.1(4) . .
O5 Zn1 Zn4 O1C -81.0(2) . .
O9 Zn1 Zn4 O1C -175.8(2) . .
Zn3 Zn1 Zn4 O1C -34.84(17) . .
O1 Zn1 Zn4 O12 -2.5(4) . 3_565
O1C Zn1 Zn4 O12 -89.6(3) . 3_565
O5 Zn1 Zn4 O12 -170.6(3) . 3_565
O9 Zn1 Zn4 O12 94.6(3) . 3_565
Zn3 Zn1 Zn4 O12 -124.4(2) . 3_565
O1 Zn1 Zn4 O8 159.3(4) . 3_665
O1C Zn1 Zn4 O8 72.2(2) . 3_665
O5 Zn1 Zn4 O8 -8.8(3) . 3_665
O9 Zn1 Zn4 O8 -103.7(2) . 3_665
Zn3 Zn1 Zn4 O8 37.32(18) . 3_665
O1 Zn1 Zn4 O10 -102.6(4) . .
O1C Zn1 Zn4 O10 170.3(2) . .
O5 Zn1 Zn4 O10 89.3(2) . .
O9 Zn1 Zn4 O10 -5.5(2) . .
Zn3 Zn1 Zn4 O10 135.45(15) . .
O12 Zn4 O1C Zn1 110.6(2) 3_565 .
O8 Zn4 O1C Zn1 -125.3(2) 3_665 .
O10 Zn4 O1C Zn1 -10.4(2) . .
O12 Zn4 O1C Zn3 -129.0(2) 3_565 .
O8 Zn4 O1C Zn3 -4.9(2) 3_665 .
O10 Zn4 O1C Zn3 110.0(2) . .
Zn1 Zn4 O1C Zn3 120.4(2) . .
O12 Zn4 O1C Zn2 -8.6(3) 3_565 .
O8 Zn4 O1C Zn2 115.5(2) 3_665 .
O10 Zn4 O1C Zn2 -129.6(2) . .
Zn1 Zn4 O1C Zn2 -119.2(2) . .
O1 Zn1 O1C Zn4 -119.7(3) . .
O5 Zn1 O1C Zn4 113.8(2) . .
O9 Zn1 O1C Zn4 4.2(2) . .
Zn3 Zn1 O1C Zn4 121.5(2) . .
O1 Zn1 O1C Zn3 118.9(3) . .
O5 Zn1 O1C Zn3 -7.7(2) . .
O9 Zn1 O1C Zn3 -117.27(19) . .
Zn4 Zn1 O1C Zn3 -121.5(2) . .
O1 Zn1 O1C Zn2 0.4(4) . .
O5 Zn1 O1C Zn2 -126.2(2) . .
O9 Zn1 O1C Zn2 124.26(19) . .
Zn4 Zn1 O1C Zn2 120.0(2) . .
Zn3 Zn1 O1C Zn2 -118.46(19) . .
O4 Zn3 O1C Zn4 112.0(3) 3 .
O7 Zn3 O1C Zn4 -1.2(2) 3_665 .
O6 Zn3 O1C Zn4 -119.2(2) . .
Zn1 Zn3 O1C Zn4 -120.8(2) . .
O4 Zn3 O1C Zn1 -127.2(3) 3 .
O7 Zn3 O1C Zn1 119.64(18) 3_665 .
O6 Zn3 O1C Zn1 1.6(2) . .
O4 Zn3 O1C Zn2 -8.9(3) 3 .
O7 Zn3 O1C Zn2 -122.11(19) 3_665 .
O6 Zn3 O1C Zn2 119.9(2) . .
Zn1 Zn3 O1C Zn2 118.2(2) . .
O2 Zn2 O1C Zn4 118.3(4) . .
O3 Zn2 O1C Zn4 -108.4(2) 3 .
O11 Zn2 O1C Zn4 -4.7(2) 3_565 .
O2 Zn2 O1C Zn1 -1.6(4) . .
O3 Zn2 O1C Zn1 131.6(2) 3 .
O11 Zn2 O1C Zn1 -124.6(2) 3_565 .
O2 Zn2 O1C Zn3 -120.2(4) . .
O3 Zn2 O1C Zn3 13.1(3) 3 .
O11 Zn2 O1C Zn3 116.9(2) 3_565 .
O1C Zn1 O1 C1 9.1(8) . .
O5 Zn1 O1 C1 135.5(7) . .
O9 Zn1 O1 C1 -115.7(7) . .
Zn4 Zn1 O1 C1 -33.4(9) . .
Zn3 Zn1 O1 C1 52.8(8) . .
O3 Zn2 O2 C1 -131.9(11) 3 .
O1C Zn2 O2 C1 -8.9(14) . .
O11 Zn2 O2 C1 103.6(13) 3_565 .
O1 Zn1 O5 C19 -117.6(9) . .
O1C Zn1 O5 C19 16.7(9) . .
O9 Zn1 O5 C19 130.7(9) . .
Zn4 Zn1 O5 C19 53.2(9) . .
Zn3 Zn1 O5 C19 12.0(8) . .
O4 Zn3 O6 C19 135.2(6) 3 .
O1C Zn3 O6 C19 4.4(6) . .
O7 Zn3 O6 C19 -116.2(6) 3_665 .
Zn1 Zn3 O6 C19 5.4(6) . .
O1 Zn1 O9 C37 136.9(8) . .
O1C Zn1 O9 C37 3.9(8) . .
O5 Zn1 O9 C37 -109.8(8) . .
Zn4 Zn1 O9 C37 6.4(8) . .
Zn3 Zn1 O9 C37 -33.2(8) . .
O1C Zn4 O10 C37 14.5(8) . .
O12 Zn4 O10 C37 -112.5(7) 3_565 .
O8 Zn4 O10 C37 133.3(7) 3_665 .
Zn1 Zn4 O10 C37 8.4(7) . .
Zn2 O2 C1 O1 25(2) . .
Zn2 O2 C1 C2 -172.8(9) . .
Zn1 O1 C1 O2 -24.3(18) . .
Zn1 O1 C1 C2 171.5(7) . .
O2 C1 C2 C7 -140.2(14) . .
O1 C1 C2 C7 26.5(16) . .
O2 C1 C2 C3 24.6(17) . .
O1 C1 C2 C3 -168.7(10) . .
C7 C2 C3 C4 -5(2) . .
C1 C2 C3 C4 -170.8(11) . .
C2 C3 C4 C5 3(2) . .
C3 C4 C5 C8 178.1(14) . .
C3 C4 C5 C6 -1(2) . .
C4 C5 C6 C7 -0.4(19) . .
C8 C5 C6 C7 -179.3(12) . .
C3 C2 C7 C6 5(2) . .
C1 C2 C7 C6 166.5(12) . .
C5 C6 C7 C2 -1(2) . .
C4 C5 C8 C9 -179(100) . .
C6 C5 C8 C9 0(10) . .
C5 C8 C9 C10 -167(7) . .
C8 C9 C10 C11 -134(5) . .
C9 C10 C11 C12 -94(6) . .
C10 C11 C12 C13 124(3) . .
C10 C11 C12 C17 -68(4) . .
C17 C12 C13 C14 -3.4(19) . .
C11 C12 C13 C14 165.4(12) . .
C12 C13 C14 C15 4(2) . .
C13 C14 C15 C16 -2.8(19) . .
C13 C14 C15 C18 178.6(11) . .
C14 C15 C16 C17 0.9(19) . .
C18 C15 C16 C17 179.5(11) . .
C15 C16 C17 C12 0(2) . .
C13 C12 C17 C16 2(2) . .
C11 C12 C17 C16 -166.7(13) . .
Zn2 O3 C18 O4 23.8(18) 2_554 .
Zn2 O3 C18 C15 -160.7(7) 2_554 .
Zn3 O4 C18 O3 -11.4(16) 2_554 .
Zn3 O4 C18 C15 173.2(7) 2_554 .
C14 C15 C18 O3 -11.3(17) . .
C16 C15 C18 O3 170.1(11) . .
C14 C15 C18 O4 164.2(11) . .
C16 C15 C18 O4 -14.4(17) . .
Zn1 O5 C19 O6 -12.2(14) . .
Zn1 O5 C19 C20 160.2(7) . .
Zn3 O6 C19 O5 -0.3(12) . .
Zn3 O6 C19 C20 -173.0(6) . .
O5 C19 C20 C25 -160.5(10) . .
O6 C19 C20 C25 12.6(14) . .
O5 C19 C20 C21 29.1(14) . .
O6 C19 C20 C21 -157.8(9) . .
C25 C20 C21 C22 -3.1(17) . .
C19 C20 C21 C22 167.7(10) . .
C20 C21 C22 C23 7.8(17) . .
C21 C22 C23 C24 -8.0(16) . .
C21 C22 C23 C26 174.5(10) . .
C22 C23 C24 C25 3.4(17) . .
C26 C23 C24 C25 -179.0(10) . .
C23 C24 C25 C20 1.6(17) . .
C21 C20 C25 C24 -1.7(16) . .
C19 C20 C25 C24 -172.0(10) . .
C24 C23 C26 C27 -175(5) . .
C22 C23 C26 C27 3(6) . .
C23 C26 C27 C28 177(4) . .
C26 C27 C28 C29 -169(4) . .
C27 C28 C29 C30 -169(3) . .
C28 C29 C30 C35 33(5) . .
C28 C29 C30 C31 -147(5) . .
C35 C30 C31 C32 -2.9(17) . .
C29 C30 C31 C32 177.5(8) . .
C30 C31 C32 C33 2.5(15) . .
C31 C32 C33 C34 0.1(16) . .
C31 C32 C33 C36 -174.8(9) . .
C32 C33 C34 C35 -2.5(17) . .
C36 C33 C34 C35 172.5(10) . .
C31 C30 C35 C34 1(2) . .
C29 C30 C35 C34 -179.8(10) . .
C33 C34 C35 C30 2.1(19) . .
Zn4 O8 C36 O7 -0.8(14) 2_654 .
Zn4 O8 C36 C33 169.9(6) 2_654 .
Zn3 O7 C36 O8 -10.4(14) 2_654 .
Zn3 O7 C36 C33 178.8(6) 2_654 .
C32 C33 C36 O8 -173.9(9) . .
C34 C33 C36 O8 11.3(15) . .
C32 C33 C36 O7 -2.7(14) . .
C34 C33 C36 O7 -177.6(9) . .
Zn4 O10 C37 O9 -7.5(14) . .
Zn4 O10 C37 C38 172.7(6) . .
Zn1 O9 C37 O10 -2.6(15) . .
Zn1 O9 C37 C38 177.2(6) . .
O10 C37 C38 C43 10.6(16) . .
O9 C37 C38 C43 -169.2(10) . .
O10 C37 C38 C39 -165.4(9) . .
O9 C37 C38 C39 14.8(14) . .
C43 C38 C39 C40 -3.0(15) . .
C37 C38 C39 C40 173.3(9) . .
C38 C39 C40 C41 5.0(16) . .
C39 C40 C41 C44 175.4(10) . .
C39 C40 C41 C42 -2.0(16) . .
C40 C41 C42 C43 -2.9(16) . .
C44 C41 C42 C43 179.8(11) . .
C41 C42 C43 C38 5.0(18) . .
C39 C38 C43 C42 -1.9(18) . .
C37 C38 C43 C42 -178.0(10) . .
C40 C41 C44 C45 108(28) . .
C42 C41 C44 C45 -75(28) . .
C41 C44 C45 C46 17(36) . .
C44 C45 C46 C47 -156(9) . .
C45 C46 C47 C48 -160(5) . .
C46 C47 C48 C49 54(6) . .
C46 C47 C48 C53 -126(5) . .
C53 C48 C49 C50 0.0(17) . .
C47 C48 C49 C50 -179.7(10) . .
C48 C49 C50 C51 -0.4(17) . .
C49 C50 C51 C52 2.1(16) . .
C49 C50 C51 C54 177.9(9) . .
C50 C51 C52 C53 -3.3(15) . .
C54 C51 C52 C53 -178.8(8) . .
C49 C48 C53 C52 -1.2(16) . .
C47 C48 C53 C52 178.5(10) . .
C51 C52 C53 C48 2.9(16) . .
Zn2 O11 C54 O12 -24(2) 2_664 .
Zn2 O11 C54 C51 153.8(8) 2_664 .
Zn4 O12 C54 O11 -6.3(13) 2_664 .
Zn4 O12 C54 C51 175.6(5) 2_664 .
C52 C51 C54 O11 -167.9(11) . .
C50 C51 C54 O11 16.4(15) . .
C52 C51 C54 O12 10.0(13) . .
C50 C51 C54 O12 -165.6(9) . .
O13 Zn5 Zn7 O16 -3.2(4) . 3_665
O2C Zn5 Zn7 O16 -84.3(3) . 3_665
O17 Zn5 Zn7 O16 97.5(3) . 3_665
O19 Zn5 Zn7 O16 -161.0(3) 2_664 3_665
Zn8 Zn5 Zn7 O16 -118.7(3) . 3_665
O13 Zn5 Zn7 O2C 81.0(3) . .
O17 Zn5 Zn7 O2C -178.2(2) . .
O19 Zn5 Zn7 O2C -76.7(2) 2_664 .
Zn8 Zn5 Zn7 O2C -34.44(15) . .
O13 Zn5 Zn7 O18 -105.9(3) . .
O2C Zn5 Zn7 O18 173.0(3) . .
O17 Zn5 Zn7 O18 -5.2(2) . .
O19 Zn5 Zn7 O18 96.3(2) 2_664 .
Zn8 Zn5 Zn7 O18 138.6(2) . .
O13 Zn5 Zn7 O23 157.3(3) . 3_675
O2C Zn5 Zn7 O23 76.3(2) . 3_675
O17 Zn5 Zn7 O23 -101.9(2) . 3_675
O19 Zn5 Zn7 O23 -0.4(2) 2_664 3_675
Zn8 Zn5 Zn7 O23 41.84(18) . 3_675
O13 Zn5 Zn7 Zn8 115.5(2) . .
O2C Zn5 Zn7 Zn8 34.44(15) . .
O17 Zn5 Zn7 Zn8 -143.77(14) . .
O19 Zn5 Zn7 Zn8 -42.28(15) 2_664 .
O16 Zn7 Zn8 O2C 85.3(3) 3_665 .
O18 Zn7 Zn8 O2C -83.9(3) . .
O23 Zn7 Zn8 O2C 179.1(2) 3_675 .
Zn5 Zn7 Zn8 O2C -35.59(15) . .
O16 Zn7 Zn8 O22 -3.3(3) 3_665 .
O2C Zn7 Zn8 O22 -88.6(3) . .
O18 Zn7 Zn8 O22 -172.5(3) . .
O23 Zn7 Zn8 O22 90.4(3) 3_675 .
Zn5 Zn7 Zn8 O22 -124.2(2) . .
O16 Zn7 Zn8 O20 157.5(3) 3_665 2_664
O2C Zn7 Zn8 O20 72.1(2) . 2_664
O18 Zn7 Zn8 O20 -11.7(3) . 2_664
O23 Zn7 Zn8 O20 -108.8(2) 3_675 2_664
Zn5 Zn7 Zn8 O20 36.56(18) . 2_664
O16 Zn7 Zn8 O24 -102.5(3) 3_665 3_675
O2C Zn7 Zn8 O24 172.1(2) . 3_675
O18 Zn7 Zn8 O24 88.3(3) . 3_675
O23 Zn7 Zn8 O24 -8.8(2) 3_675 3_675
Zn5 Zn7 Zn8 O24 136.54(16) . 3_675
O16 Zn7 Zn8 Zn5 120.9(2) 3_665 .
O2C Zn7 Zn8 Zn5 35.59(15) . .
O18 Zn7 Zn8 Zn5 -48.3(2) . .
O23 Zn7 Zn8 Zn5 -145.32(16) 3_675 .
O13 Zn5 Zn8 O2C -81.3(3) . .
O17 Zn5 Zn8 O2C 81.4(3) . .
O19 Zn5 Zn8 O2C -178.5(2) 2_664 .
Zn7 Zn5 Zn8 O2C 36.4(2) . .
O13 Zn5 Zn8 O22 -8.8(3) . .
O2C Zn5 Zn8 O22 72.5(3) . .
O17 Zn5 Zn8 O22 153.9(3) . .
O19 Zn5 Zn8 O22 -106.0(3) 2_664 .
Zn7 Zn5 Zn8 O22 108.8(2) . .
O13 Zn5 Zn8 O20 91.6(3) . 2_664
O2C Zn5 Zn8 O20 172.9(3) . 2_664
O17 Zn5 Zn8 O20 -105.7(2) . 2_664
O19 Zn5 Zn8 O20 -5.6(2) 2_664 2_664
Zn7 Zn5 Zn8 O20 -150.71(15) . 2_664
O13 Zn5 Zn8 O24 -169.2(3) . 3_675
O2C Zn5 Zn8 O24 -87.9(3) . 3_675
O17 Zn5 Zn8 O24 -6.5(3) . 3_675
O19 Zn5 Zn8 O24 93.6(2) 2_664 3_675
Zn7 Zn5 Zn8 O24 -51.49(19) . 3_675
O13 Zn5 Zn8 Zn7 -117.7(2) . .
O2C Zn5 Zn8 Zn7 -36.4(2) . .
O17 Zn5 Zn8 Zn7 45.04(17) . .
O19 Zn5 Zn8 Zn7 145.11(13) 2_664 .
O22 Zn8 O2C Zn7 111.8(2) . .
O20 Zn8 O2C Zn7 -126.14(19) 2_664 .
O24 Zn8 O2C Zn7 -8.4(2) 3_675 .
Zn5 Zn8 O2C Zn7 -118.8(2) . .
O22 Zn8 O2C Zn5 -129.3(2) . .
O20 Zn8 O2C Zn5 -7.3(3) 2_664 .
O24 Zn8 O2C Zn5 110.4(2) 3_675 .
Zn7 Zn8 O2C Zn5 118.8(2) . .
O22 Zn8 O2C Zn6 -7.9(3) . .
O20 Zn8 O2C Zn6 114.1(2) 2_664 .
O24 Zn8 O2C Zn6 -128.1(2) 3_675 .
Zn7 Zn8 O2C Zn6 -119.7(2) . .
Zn5 Zn8 O2C Zn6 121.5(3) . .
O16 Zn7 O2C Zn8 -118.5(2) 3_665 .
O18 Zn7 O2C Zn8 113.4(2) . .
O23 Zn7 O2C Zn8 -0.9(2) 3_675 .
Zn5 Zn7 O2C Zn8 120.7(2) . .
O16 Zn7 O2C Zn5 120.9(2) 3_665 .
O18 Zn7 O2C Zn5 -7.2(3) . .
O23 Zn7 O2C Zn5 -121.59(19) 3_675 .
Zn8 Zn7 O2C Zn5 -120.7(2) . .
O16 Zn7 O2C Zn6 3.5(3) 3_665 .
O18 Zn7 O2C Zn6 -124.6(2) . .
O23 Zn7 O2C Zn6 121.0(2) 3_675 .
Zn8 Zn7 O2C Zn6 122.0(2) . .
Zn5 Zn7 O2C Zn6 -117.4(2) . .
O13 Zn5 O2C Zn8 119.3(2) . .
O17 Zn5 O2C Zn8 -117.6(2) . .
O19 Zn5 O2C Zn8 1.5(2) 2_664 .
Zn7 Zn5 O2C Zn8 -119.5(3) . .
O13 Zn5 O2C Zn7 -121.2(2) . .
O17 Zn5 O2C Zn7 1.9(2) . .
O19 Zn5 O2C Zn7 121.04(17) 2_664 .
Zn8 Zn5 O2C Zn7 119.5(3) . .
O13 Zn5 O2C Zn6 -4.1(3) . .
O17 Zn5 O2C Zn6 119.1(2) . .
O19 Zn5 O2C Zn6 -121.83(18) 2_664 .
Zn7 Zn5 O2C Zn6 117.1(2) . .
Zn8 Zn5 O2C Zn6 -123.4(3) . .
O15 Zn6 O2C Zn8 107.6(3) 3_665 .
O14 Zn6 O2C Zn8 -104.9(3) . .
O21 Zn6 O2C Zn8 -1.2(3) . .
O15 Zn6 O2C Zn7 -12.6(3) 3_665 .
O14 Zn6 O2C Zn7 134.8(3) . .
O21 Zn6 O2C Zn7 -121.5(2) . .
O15 Zn6 O2C Zn5 -129.6(3) 3_665 .
O14 Zn6 O2C Zn5 17.8(3) . .
O21 Zn6 O2C Zn5 121.6(2) . .
O2C Zn5 O13 C55 -8.9(9) . .
O17 Zn5 O13 C55 -136.4(8) . .
O19 Zn5 O13 C55 112.3(8) 2_664 .
Zn7 Zn5 O13 C55 -48.9(9) . .
Zn8 Zn5 O13 C55 29.0(9) . .
O15 Zn6 O14 C55 89.0(15) 3_665 .
O21 Zn6 O14 C55 -147.8(13) . .
O2C Zn6 O14 C55 -43.9(14) . .
O13 Zn5 O17 C73 130.8(6) . .
O2C Zn5 O17 C73 2.2(6) . .
O19 Zn5 O17 C73 -119.3(6) 2_664 .
Zn7 Zn5 O17 C73 3.3(6) . .
Zn8 Zn5 O17 C73 -35.0(6) . .
O16 Zn7 O18 C73 -119.0(8) 3_665 .
O2C Zn7 O18 C73 14.4(9) . .
O23 Zn7 O18 C73 132.7(8) 3_675 .
Zn8 Zn7 O18 C73 52.2(9) . .
Zn5 Zn7 O18 C73 10.0(8) . .
O15 Zn6 O21 C91 -99.4(11) 3_665 .
O14 Zn6 O21 C91 117.3(11) . .
O2C Zn6 O21 C91 14.0(11) . .
O2C Zn8 O22 C91 14.9(8) . .
O20 Zn8 O22 C91 -108.7(7) 2_664 .
O24 Zn8 O22 C91 140.1(7) 3_675 .
Zn7 Zn8 O22 C91 55.4(8) . .
Zn5 Zn8 O22 C91 -22.5(8) . .
Zn5 O13 C55 O14 -2.7(16) . .
Zn5 O13 C55 C56 177.8(6) . .
Zn6 O14 C55 O13 36(2) . .
Zn6 O14 C55 C56 -144.5(9) . .
O13 C55 C56 C61 176.3(10) . .
O14 C55 C56 C61 -3.2(16) . .
O13 C55 C56 C57 -3.7(16) . .
O14 C55 C56 C57 176.8(11) . .
C61 C56 C57 C58 1.0(18) . .
C55 C56 C57 C58 -179.0(10) . .
C56 C57 C58 C59 -5.0(19) . .
C57 C58 C59 C62 -178.1(13) . .
C57 C58 C59 C60 2.9(19) . .
C62 C59 C60 C61 -175.6(13) . .
C58 C59 C60 C61 3(2) . .
C57 C56 C61 C60 4.8(17) . .
C55 C56 C61 C60 -175.2(10) . .
C59 C60 C61 C56 -7(2) . .
C60 C59 C62 C63 -163(12) . .
C58 C59 C62 C63 18(14) . .
C59 C62 C63 C64 -156(11) . .
C62 C63 C64 C65 163(3) . .
C63 C64 C65 C66 168(11) . .
C64 C65 C66 C67 -97(13) . .
C64 C65 C66 C71 70(13) . .
C71 C66 C67 C68 9.6(18) . .
C65 C66 C67 C68 175.9(11) . .
C66 C67 C68 C69 -9.1(19) . .
C67 C68 C69 C70 7.3(17) . .
C67 C68 C69 C72 -170.0(10) . .
C68 C69 C70 C71 -7.0(17) . .
C72 C69 C70 C71 170.0(10) . .
C69 C70 C71 C66 7.3(16) . .
C67 C66 C71 C70 -8.5(16) . .
C65 C66 C71 C70 -176.6(10) . .
Zn6 O15 C72 O16 2(2) 2_654 .
Zn6 O15 C72 C69 174.8(7) 2_654 .
Zn7 O16 C72 O15 -14.8(16) 2_654 .
Zn7 O16 C72 C69 171.4(6) 2_654 .
C68 C69 C72 O15 15.1(16) . .
C70 C69 C72 O15 -162.1(11) . .
C68 C69 C72 O16 -170.0(9) . .
C70 C69 C72 O16 12.8(14) . .
Zn7 O18 C73 O17 -11.7(14) . .
Zn7 O18 C73 C74 165.0(6) . .
Zn5 O17 C73 O18 2.3(12) . .
Zn5 O17 C73 C74 -174.4(5) . .
O18 C73 C74 C75 -165.0(9) . .
O17 C73 C74 C75 12.2(13) . .
O18 C73 C74 C79 21.2(12) . .
O17 C73 C74 C79 -161.7(8) . .
C79 C74 C75 C76 0.9(15) . .
C73 C74 C75 C76 -172.9(8) . .
C74 C75 C76 C77 -1.7(15) . .
C75 C76 C77 C80 -176.2(10) . .
C75 C76 C77 C78 4.0(14) . .
C76 C77 C78 C79 -5.5(15) . .
C80 C77 C78 C79 174.6(10) . .
C77 C78 C79 C74 4.7(15) . .
C75 C74 C79 C78 -2.5(15) . .
C73 C74 C79 C78 171.6(9) . .
C76 C77 C80 C81 -128(9) . .
C78 C77 C80 C81 52(9) . .
C77 C80 C81 C82 -55(62) . .
C80 C81 C82 C83 -62(60) . .
C81 C82 C83 C84 -134(6) . .
C82 C83 C84 C89 88(5) . .
C82 C83 C84 C85 -101(5) . .
C89 C84 C85 C86 -1.3(16) . .
C83 C84 C85 C86 -173.7(9) . .
C84 C85 C86 C87 0.4(16) . .
C85 C86 C87 C88 -0.1(16) . .
C85 C86 C87 C90 -172.1(9) . .
C86 C87 C88 C89 0.7(15) . .
C90 C87 C88 C89 172.3(9) . .
C85 C84 C89 C88 1.9(17) . .
C83 C84 C89 C88 173.0(10) . .
C87 C88 C89 C84 -1.6(17) . .
Zn8 O20 C90 O19 -5.8(15) 3_565 .
Zn8 O20 C90 C87 170.0(6) 3_565 .
Zn5 O19 C90 O20 -4.2(14) 3_565 .
Zn5 O19 C90 C87 -179.9(5) 3_565 .
C86 C87 C90 O20 -176.8(9) . .
C88 C87 C90 O20 11.8(14) . .
C86 C87 C90 O19 -0.3(13) . .
C88 C87 C90 O19 -171.8(9) . .
Zn6 O21 C91 O22 -9.9(18) . .
Zn6 O21 C91 C92 164.0(6) . .
Zn8 O22 C91 O21 -7.0(14) . .
Zn8 O22 C91 C92 178.9(5) . .
O21 C91 C92 C93 22.2(14) . .
O22 C91 C92 C93 -163.4(9) . .
O21 C91 C92 C97 -169.0(10) . .
O22 C91 C92 C97 5.4(14) . .
C97 C92 C93 C94 5.7(16) . .
C91 C92 C93 C94 175.2(10) . .
C92 C93 C94 C95 -2.6(18) . .
C93 C94 C95 C98 -178.8(11) . .
C93 C94 C95 C96 -0.4(17) . .
C98 C95 C96 C97 178.4(11) . .
C94 C95 C96 C97 0.0(17) . .
C95 C96 C97 C92 3.2(18) . .
C93 C92 C97 C96 -5.9(16) . .
C91 C92 C97 C96 -174.6(9) . .
C96 C95 C98 C99 -159(3) . .
C94 C95 C98 C99 20(4) . .
C95 C98 C99 C100 173(2) . .
C98 C99 C100 C101 -155(11) . .
C99 C100 C101 C102 -29(21) . .
C100 C101 C102 C103 -141(10) . .
C100 C101 C102 C107 32(11) . .
C101 C102 C103 C104 177.7(10) . .
C107 C102 C103 C104 4.9(16) . .
C102 C103 C104 C105 -1.6(15) . .
C103 C104 C105 C106 0.5(15) . .
C103 C104 C105 C108 164.5(9) . .
C104 C105 C106 C107 -3.1(16) . .
C108 C105 C106 C107 -166.2(9) . .
C105 C106 C107 C102 6.4(16) . .
C103 C102 C107 C106 -7.1(15) . .
C101 C102 C107 C106 180.0(10) . .
Zn8 O24 C108 O23 -11.9(13) 2_764 .
Zn8 O24 C108 C105 -179.0(5) 2_764 .
Zn7 O23 C108 O24 -3.4(13) 2_764 .
Zn7 O23 C108 C105 163.9(5) 2_764 .
C106 C105 C108 O24 -4.7(14) . .
C104 C105 C108 O24 -168.2(8) . .
C106 C105 C108 O23 -173.6(9) . .
C104 C105 C108 O23 22.9(12) . .
